data_1560833
loop_
_publ_author_name
'Cramer, Alisha J.'
'Cole, Jacqueline M.'

_publ_section_title
;
 Host-guest prospects of neodymium and gadolinium ultraphosphate
 frameworks for nuclear waste storage: Multi-temperature topological
 analysis of nanoporous cages in RP5O14
;
_journal_name_full 'Journal of Solid State Chemistry'
_journal_page_first 250
_journal_page_last 257
_journal_paper_doi 10.1016/j.jssc.2018.07.020
_journal_volume 266
_journal_year 2018
_chemical_formula_sum 'Gd O14 P5'
_chemical_formula_weight 536.10
_space_group_IT_number 14
_space_group_name_Hall '-P 2ybc'
_space_group_name_H-M_alt 'P 1 21/c 1'
_symmetry_cell_setting monoclinic
_symmetry_space_group_name_H-M 'P 1 21/c 1'
_atom_sites_solution_hydrogens none
_atom_sites_solution_primary direct
_atom_sites_solution_secondary difmap
_audit_creation_method SHELXL-97
_cell_angle_alpha 90.00
_cell_angle_beta 90.541(5)
_cell_angle_gamma 90.00
_cell_formula_units_Z 4
_cell_length_a 8.724(3)
_cell_length_b 8.891(3)
_cell_length_c 12.912(5)
_cell_measurement_reflns_used 512
_cell_measurement_temperature 250(2)
_cell_measurement_theta_max 28.28
_cell_measurement_theta_min 2.0
_cell_volume 1001.5(6)
_computing_cell_refinement
;
Rigaku CrystalClear-SM Expert 2.0
;
_computing_data_collection 'Rigaku CrystalClear-SM Expert 2.0'
_computing_data_reduction
;
Rigaku CrystalClear-SM Expert 2.0
;
_computing_molecular_graphics
;
SHELXTL-PLUS (Sheldrick, 1995)
;
_computing_publication_material 'SHELXL-97 (Sheldrick, 1997)'
_computing_structure_refinement 'SHELXL-97 (Sheldrick, 1997)'
_computing_structure_solution 'SHELXS-97 (Sheldrick, 1990)'
_diffrn_ambient_temperature 250(2)
_diffrn_measured_fraction_theta_full 0.819
_diffrn_measured_fraction_theta_max 0.819
_diffrn_measurement_device_type 'Rigaku Saturn 724+ CCD'
_diffrn_measurement_method '\w scans'
_diffrn_radiation_monochromator graphite
_diffrn_radiation_source 'fine-focus sealed tube'
_diffrn_radiation_type MoK\a
_diffrn_radiation_wavelength 0.71073
_diffrn_reflns_av_R_equivalents 0.0516
_diffrn_reflns_av_sigmaI/netI 0.0381
_diffrn_reflns_limit_h_max 11
_diffrn_reflns_limit_h_min -12
_diffrn_reflns_limit_k_max 12
_diffrn_reflns_limit_k_min -11
_diffrn_reflns_limit_l_max 15
_diffrn_reflns_limit_l_min -17
_diffrn_reflns_number 4270
_diffrn_reflns_theta_full 30.83
_diffrn_reflns_theta_max 30.83
_diffrn_reflns_theta_min 1.58
_diffrn_standards_decay_% 0
_diffrn_standards_interval_count 0
_diffrn_standards_interval_time 0
_diffrn_standards_number 0
_exptl_absorpt_coefficient_mu 7.511
_exptl_absorpt_correction_T_max 0.105
_exptl_absorpt_correction_T_min 0.069
_exptl_absorpt_correction_type empirical
_exptl_absorpt_process_details
;
T. Higashi, ABSCOR, empirical absorption correction
;
_exptl_crystal_colour colourless
_exptl_crystal_density_diffrn 3.556
_exptl_crystal_density_method 'not measured'
_exptl_crystal_description block
_exptl_crystal_F_000 1004
_exptl_crystal_size_max 0.4
_exptl_crystal_size_mid 0.4
_exptl_crystal_size_min 0.3
_refine_diff_density_max 1.700
_refine_diff_density_min -1.841
_refine_diff_density_rms 0.258
_refine_ls_extinction_coef 0.0106(7)
_refine_ls_extinction_expression Fc^*^=kFc[1+0.001xFc^2^\l^3^/sin(2\q)]^-1/4^
_refine_ls_extinction_method SHELXL
_refine_ls_goodness_of_fit_ref 1.145
_refine_ls_hydrogen_treatment none
_refine_ls_matrix_type full
_refine_ls_number_parameters 183
_refine_ls_number_reflns 2576
_refine_ls_number_restraints 0
_refine_ls_restrained_S_all 1.145
_refine_ls_R_factor_all 0.0332
_refine_ls_R_factor_gt 0.0331
_refine_ls_shift/su_max 0.001
_refine_ls_shift/su_mean 0.000
_refine_ls_structure_factor_coef Fsqd
_refine_ls_weighting_details 'calc w=1/[\s^2^(Fo^2^)+(0.0502P)^2^+4.5073P] where P=(Fo^2^+2Fc^2^)/3'
_refine_ls_weighting_scheme calc
_refine_ls_wR_factor_gt 0.0891
_refine_ls_wR_factor_ref 0.0891
_reflns_number_gt 2572
_reflns_number_total 2576
_reflns_threshold_expression >2sigma(I)
_cod_data_source_file 2gd250d1.cif
_cod_data_source_block 2gd250d1
_cod_original_sg_symbol_H-M P2(1)/c
_cod_database_code 1560833

loop_
_symmetry_equiv_pos_as_xyz
'x, y, z'
'-x, y+1/2, -z+1/2'
'-x, -y, -z'
'x, -y-1/2, z-1/2'

loop_
_atom_site_label
_atom_site_type_symbol
_atom_site_fract_x
_atom_site_fract_y
_atom_site_fract_z
_atom_site_U_iso_or_equiv
_atom_site_adp_type
_atom_site_occupancy
_atom_site_symmetry_multiplicity
_atom_site_calc_flag
_atom_site_refinement_flags
_atom_site_disorder_assembly
_atom_site_disorder_group
Gd1 Gd 0.77742(2) 0.19055(2) 0.498654(17) 0.00659(11) Uani 1 1 d . . .
P1 P 0.74620(13) 0.54689(13) 0.33453(9) 0.0067(2) Uani 1 1 d . . .
P2 P 0.72600(14) 0.55155(13) 0.66420(8) 0.0067(2) Uani 1 1 d . . .
P3 P 0.81476(13) 0.75526(12) 0.49990(9) 0.0069(2) Uani 1 1 d . . .
P4 P 1.00851(14) 0.49424(14) 0.20234(8) 0.0076(2) Uani 1 1 d . . .
P5 P 0.49280(14) -0.00326(13) 0.32781(8) 0.0066(2) Uani 1 1 d . . .
O1 O 0.7228(5) 0.6919(4) 0.4001(3) 0.0110(7) Uani 1 1 d . . .
O2 O 0.7062(5) 0.6864(4) 0.5887(3) 0.0121(7) Uani 1 1 d . . .
O3 O 0.7325(5) 0.4037(4) 0.6153(3) 0.0144(7) Uani 1 1 d . . .
O4 O 1.0304(4) 0.3137(3) 0.4945(3) 0.0117(7) Uani 1 1 d . . .
O5 O 0.5835(4) 0.1164(4) 0.3784(3) 0.0134(7) Uani 1 1 d . . .
O6 O 0.7906(4) -0.0807(4) 0.5008(3) 0.0139(7) Uani 1 1 d . . .
O7 O 0.7211(5) 0.4061(4) 0.3902(3) 0.0141(7) Uani 1 1 d . . .
O8 O 0.5890(4) 0.5834(4) 0.7375(3) 0.0124(6) Uani 1 1 d . . .
O9 O 0.9101(4) 0.5721(4) 0.2917(3) 0.0122(6) Uani 1 1 d . . .
O10 O 0.9121(4) 0.1168(4) 0.3506(3) 0.0134(7) Uani 1 1 d . . .
O11 O 0.9142(4) 0.1190(4) 0.6478(3) 0.0123(6) Uani 1 1 d . . .
O12 O 0.5787(4) 0.1244(4) 0.6124(3) 0.0125(6) Uani 1 1 d . . .
O13 O 0.6356(4) 0.5797(4) 0.2418(3) 0.0123(7) Uani 1 1 d . . .
O14 O 0.8704(4) 0.5986(4) 0.7287(3) 0.0121(7) Uani 1 1 d . . .

loop_
_atom_site_aniso_label
_atom_site_aniso_U_11
_atom_site_aniso_U_22
_atom_site_aniso_U_33
_atom_site_aniso_U_23
_atom_site_aniso_U_13
_atom_site_aniso_U_12
Gd1 0.00693(15) 0.00594(14) 0.00692(14) 0.00013(6) 0.00008(9) -0.00019(6)
P1 0.0063(5) 0.0065(5) 0.0073(5) 0.0000(4) -0.0006(4) 0.0005(4)
P2 0.0063(5) 0.0064(5) 0.0073(5) 0.0002(4) 0.0000(4) -0.0001(4)
P3 0.0081(5) 0.0059(5) 0.0065(4) 0.0003(4) -0.0009(4) -0.0008(4)
P4 0.0074(5) 0.0089(5) 0.0065(5) -0.0003(4) 0.0006(4) 0.0003(4)
P5 0.0059(5) 0.0077(5) 0.0062(4) 0.0000(4) 0.0004(4) -0.0001(4)
O1 0.0122(17) 0.0123(17) 0.0084(15) -0.0047(11) -0.0024(13) 0.0043(12)
O2 0.0089(17) 0.0174(18) 0.0101(16) 0.0031(11) 0.0005(13) 0.0029(12)
O3 0.0201(18) 0.0087(15) 0.0144(16) -0.0057(12) 0.0027(14) -0.0001(13)
O4 0.0101(16) 0.0095(15) 0.0156(16) 0.0011(11) 0.0009(15) 0.0000(11)
O5 0.0138(16) 0.0126(15) 0.0137(15) -0.0028(12) -0.0005(13) -0.0021(13)
O6 0.0194(17) 0.0060(14) 0.0163(16) -0.0005(11) 0.0015(15) 0.0010(12)
O7 0.0178(17) 0.0090(15) 0.0154(16) 0.0044(12) -0.0032(14) 0.0003(13)
O8 0.0124(16) 0.0115(15) 0.0136(15) 0.0023(12) 0.0076(13) -0.0004(12)
O9 0.0063(14) 0.0153(15) 0.0150(16) -0.0069(12) 0.0041(12) -0.0015(12)
O10 0.0145(16) 0.0138(15) 0.0120(15) -0.0020(12) 0.0042(13) 0.0030(13)
O11 0.0114(16) 0.0150(16) 0.0104(14) 0.0048(12) -0.0037(12) -0.0002(13)
O12 0.0108(15) 0.0141(15) 0.0127(15) 0.0036(12) 0.0065(13) 0.0008(13)
O13 0.0140(17) 0.0109(14) 0.0119(15) 0.0008(12) -0.0063(12) -0.0029(13)
O14 0.0076(15) 0.0084(14) 0.0201(17) 0.0011(12) -0.0059(13) 0.0001(12)

loop_
_atom_type_symbol
_atom_type_description
_atom_type_scat_dispersion_real
_atom_type_scat_dispersion_imag
_atom_type_scat_source
O O 0.0106 0.0060 'International Tables Vol C Tables 4.2.6.8 and 6.1.1.4'
P P 0.1023 0.0942 'International Tables Vol C Tables 4.2.6.8 and 6.1.1.4'
Gd Gd -0.1653 3.9035 'International Tables Vol C Tables 4.2.6.8 and 6.1.1.4'

loop_
_geom_angle_atom_site_label_1
_geom_angle_atom_site_label_2
_geom_angle_atom_site_label_3
_geom_angle
_geom_angle_site_symmetry_1
_geom_angle_site_symmetry_3
O11 Gd1 O10 109.81(13) . .
O11 Gd1 O12 77.99(13) . .
O10 Gd1 O12 144.55(13) . .
O11 Gd1 O5 144.54(13) . .
O10 Gd1 O5 75.49(13) . .
O12 Gd1 O5 79.32(12) . .
O11 Gd1 O6 72.27(12) . .
O10 Gd1 O6 72.93(12) . .
O12 Gd1 O6 77.22(12) . .
O5 Gd1 O6 76.38(13) . .
O11 Gd1 O7 142.10(13) . .
O10 Gd1 O7 81.37(13) . .
O12 Gd1 O7 114.30(13) . .
O5 Gd1 O7 72.69(13) . .
O6 Gd1 O7 143.77(12) . .
O11 Gd1 O3 77.76(13) . .
O10 Gd1 O3 143.09(13) . .
O12 Gd1 O3 71.80(13) . .
O5 Gd1 O3 119.85(13) . .
O6 Gd1 O3 140.51(12) . .
O7 Gd1 O3 73.23(13) . .
O11 Gd1 O4 71.92(13) . .
O10 Gd1 O4 69.57(13) . .
O12 Gd1 O4 142.05(13) . .
O5 Gd1 O4 137.76(13) . .
O6 Gd1 O4 113.65(12) . .
O7 Gd1 O4 79.20(13) . .
O3 Gd1 O4 79.55(13) . .
O7 P1 O9 116.2(2) . .
O7 P1 O1 114.9(2) . .
O9 P1 O1 101.6(2) . .
O7 P1 O13 116.3(2) . .
O9 P1 O13 105.3(2) . .
O1 P1 O13 100.3(2) . .
O3 P2 O2 115.4(2) . .
O3 P2 O8 117.4(2) . .
O2 P2 O8 99.1(2) . .
O3 P2 O14 115.9(2) . .
O2 P2 O14 102.3(2) . .
O8 P2 O14 104.3(2) . .
O6 P3 O4 122.6(2) 1_565 3_766
O6 P3 O1 106.38(19) 1_565 .
O4 P3 O1 109.9(2) 3_766 .
O6 P3 O2 106.5(2) 1_565 .
O4 P3 O2 110.4(2) 3_766 .
O1 P3 O2 98.3(2) . .
O10 P4 O11 123.4(2) 2_755 4_565
O10 P4 O9 105.9(2) 2_755 .
O11 P4 O9 109.8(2) 4_565 .
O10 P4 O14 109.3(2) 2_755 3_766
O11 P4 O14 106.0(2) 4_565 3_766
O9 P4 O14 100.2(2) . 3_766
O12 P5 O5 121.7(2) 3_656 .
O12 P5 O13 109.5(2) 3_656 2_645
O5 P5 O13 106.5(2) . 2_645
O12 P5 O8 106.5(2) 3_656 4_565
O5 P5 O8 111.1(2) . 4_565
O13 P5 O8 99.4(2) 2_645 4_565
P1 O1 P3 131.0(3) . .
P2 O2 P3 132.5(3) . .
P2 O3 Gd1 165.4(2) . .
P3 O4 Gd1 129.05(18) 3_766 .
P5 O5 Gd1 149.8(2) . .
P3 O6 Gd1 174.4(2) 1_545 .
P1 O7 Gd1 158.8(3) . .
P2 O8 P5 140.2(3) . 4_566
P1 O9 P4 134.1(2) . .
P4 O10 Gd1 146.2(2) 2_745 .
P4 O11 Gd1 148.7(2) 4_566 .
P5 O12 Gd1 146.1(2) 3_656 .
P1 O13 P5 140.0(2) . 2_655
P2 O14 P4 133.0(2) . 3_766

loop_
_geom_bond_atom_site_label_1
_geom_bond_atom_site_label_2
_geom_bond_distance
_geom_bond_site_symmetry_2
Gd1 O11 2.344(3) .
Gd1 O10 2.347(3) .
Gd1 O12 2.357(3) .
Gd1 O5 2.379(4) .
Gd1 O6 2.415(4) .
Gd1 O7 2.422(4) .
Gd1 O3 2.454(3) .
Gd1 O4 2.465(4) .
P1 O7 1.461(4) .
P1 O9 1.554(4) .
P1 O1 1.557(3) .
P1 O13 1.558(4) .
P2 O3 1.460(4) .
P2 O2 1.553(4) .
P2 O8 1.557(4) .
P2 O14 1.561(4) .
P3 O6 1.474(4) 1_565
P3 O4 1.484(4) 3_766
P3 O1 1.613(4) .
P3 O2 1.615(4) .
P4 O10 1.464(4) 2_755
P4 O11 1.475(4) 4_565
P4 O9 1.601(4) .
P4 O14 1.604(4) 3_766
P5 O12 1.468(4) 3_656
P5 O5 1.475(4) .
P5 O13 1.609(4) 2_645
P5 O8 1.610(4) 4_565
O4 P3 1.484(4) 3_766
O6 P3 1.474(4) 1_545
O8 P5 1.610(4) 4_566
O10 P4 1.464(4) 2_745
O11 P4 1.475(4) 4_566
O12 P5 1.468(4) 3_656
O13 P5 1.609(4) 2_655
O14 P4 1.604(4) 3_766

_cod_database_fobs_code 1560833
